data_7218412
loop_
_publ_author_name
'Pan, Jianting'
'Tang, Fang'
'Ding, Aixiang'
'kong, lin'
'Yang, Long-Mei'
'Tao, Xutang'
'Tian, Yupeng'
'Yang, Jiaxiang'

_publ_section_title
;
 A small-molecule chemosensor for the selective detection of
 2,4,6-trinitrophenol (TNP)
;
_journal_name_full 'RSC Adv.'
_journal_paper_doi 10.1039/C4RA07957D
_journal_year 2014
_chemical_formula_sum 'C9.75 H9.75 N9.75 O9.75'
_chemical_formula_weight 425.36
_chemical_name_systematic
; 
 ? 
;
_space_group_IT_number 14
_symmetry_cell_setting monoclinic
_symmetry_space_group_name_Hall '-P 2ybc'
_symmetry_space_group_name_H-M 'P 1 21/c 1'
_atom_sites_solution_hydrogens geom
_atom_sites_solution_primary direct
_atom_sites_solution_secondary difmap
_audit_creation_method SHELXL-97
_cell_angle_alpha 90.000(5)
_cell_angle_beta 96.658(5)
_cell_angle_gamma 90.000(5)
_cell_formula_units_Z 4
_cell_length_a 7.917(5)
_cell_length_b 12.258(5)
_cell_length_c 20.049(5)
_cell_measurement_reflns_used 1880
_cell_measurement_temperature 298(2)
_cell_measurement_theta_max 21.98
_cell_measurement_theta_min 2.59
_cell_volume 1932.6(15)
_computing_cell_refinement 'Bruker SMART'
_computing_data_collection 'Bruker SMART'
_computing_data_reduction 'Bruker SAINT'
_computing_molecular_graphics 'Bruker SHELXTL'
_computing_publication_material 'Bruker SHELXTL'
_computing_structure_refinement 'Bruker SHELXTL'
_computing_structure_solution 'Bruker SHELXTL'
_diffrn_ambient_temperature 298(2)
_diffrn_measured_fraction_theta_full 0.999
_diffrn_measured_fraction_theta_max 0.999
_diffrn_measurement_device_type 'CCD area detector'
_diffrn_measurement_method 'phi and omega scans'
_diffrn_radiation_monochromator graphite
_diffrn_radiation_source 'fine-focus sealed tube'
_diffrn_radiation_type MoK\a
_diffrn_radiation_wavelength 0.71069
_diffrn_reflns_av_R_equivalents 0.0303
_diffrn_reflns_av_sigmaI/netI 0.0366
_diffrn_reflns_limit_h_max 7
_diffrn_reflns_limit_h_min -9
_diffrn_reflns_limit_k_max 14
_diffrn_reflns_limit_k_min -14
_diffrn_reflns_limit_l_max 23
_diffrn_reflns_limit_l_min -23
_diffrn_reflns_number 9806
_diffrn_reflns_theta_full 25.00
_diffrn_reflns_theta_max 25.00
_diffrn_reflns_theta_min 1.95
_exptl_absorpt_coefficient_mu 0.130
_exptl_absorpt_correction_T_max 0.9745
_exptl_absorpt_correction_T_min 0.9622
_exptl_absorpt_correction_type none
_exptl_crystal_density_diffrn 1.442
_exptl_crystal_density_method 'not measured'
_exptl_crystal_F_000 858
_exptl_crystal_size_max 0.30
_exptl_crystal_size_mid 0.20
_exptl_crystal_size_min 0.20
_refine_diff_density_max 0.778
_refine_diff_density_min -0.535
_refine_diff_density_rms 0.060
_refine_ls_extinction_method none
_refine_ls_goodness_of_fit_ref 1.032
_refine_ls_hydrogen_treatment mixed
_refine_ls_matrix_type full
_refine_ls_number_parameters 280
_refine_ls_number_reflns 3417
_refine_ls_number_restraints 1
_refine_ls_restrained_S_all 1.231
_refine_ls_R_factor_all 0.1211
_refine_ls_R_factor_gt 0.0802
_refine_ls_shift/su_max 0.000
_refine_ls_shift/su_mean 0.000
_refine_ls_structure_factor_coef Fsqd
_refine_ls_weighting_details 'calc w=1/[\s^2^(Fo^2^)+(0.0651P)^2^+3.8299P] where P=(Fo^2^+2Fc^2^)/3'
_refine_ls_weighting_scheme calc
_refine_ls_wR_factor_gt 0.1862
_refine_ls_wR_factor_ref 0.2164
_reflns_number_gt 2137
_reflns_number_total 3417
_reflns_threshold_expression >2sigma(I)
_cod_data_source_file c4ra07957d2.cif
_cod_data_source_block 1
_cod_depositor_comments
;
The following automatic conversions were performed:

'_symmetry_cell_setting' value 'Monoclinic' changed to 'monoclinic'
according to
/usr/data/users/saulius/crontab/automatic-downloads/rss-feeds/RSC/lib/dictionaries/cif_core.dic
dictionary named 'cif_core.dic' version 2.4.2 from 2011-04-26.

Automatic conversion script
Id: cif_fix_values 2827 2014-09-09 07:05:25Z andrius 
;
_cod_original_sg_symbol_H-M 'P2(1)/c  '
_cod_database_code 7218412

loop_
_symmetry_equiv_pos_as_xyz
'x, y, z'
'-x, y+1/2, -z+1/2'
'-x, -y, -z'
'x, -y-1/2, z-1/2'

loop_
_atom_site_label
_atom_site_type_symbol
_atom_site_fract_x
_atom_site_fract_y
_atom_site_fract_z
_atom_site_U_iso_or_equiv
_atom_site_adp_type
_atom_site_occupancy
_atom_site_symmetry_multiplicity
_atom_site_calc_flag
_atom_site_refinement_flags
O7 O 1.0506(4) 0.0638(3) 0.14802(16) 0.0602(10) Uani 1 1 d .
C3 C 1.0799(6) 0.1732(4) 0.0512(2) 0.0457(11) Uani 1 1 d .
C6 C 0.9960(5) 0.0957(4) 0.0908(2) 0.0438(11) Uani 1 1 d .
C5 C 0.8382(6) 0.0573(4) 0.0537(2) 0.0452(11) Uani 1 1 d .
C4 C 0.7820(6) 0.0841(4) -0.0108(2) 0.0467(11) Uani 1 1 d .
H4 H 0.6829 0.0533 -0.0323 0.056 Uiso 1 1 calc R
O2 O 0.6900(5) 0.1434(3) -0.14077(18) 0.0721(11) Uani 1 1 d .
N1 N 0.8188(6) 0.1861(4) -0.1130(2) 0.0573(11) Uani 1 1 d .
C1 C 0.8748(6) 0.1581(4) -0.0441(2) 0.0456(11) Uani 1 1 d .
C2 C 1.0216(6) 0.2042(4) -0.0124(2) 0.0478(11) Uani 1 1 d .
H2 H 1.0803 0.2561 -0.0345 0.057 Uiso 1 1 calc R
N3 N 0.7318(5) -0.0176(4) 0.0868(2) 0.0648(13) Uani 1 1 d .
O1 O 0.9046(6) 0.2520(4) -0.14111(19) 0.0802(12) Uani 1 1 d .
N4 N 0.3223(7) 0.0783(5) 0.2474(2) 0.0738(15) Uani 1 1 d .
H4A H 0.2643 0.0697 0.2088 0.089 Uiso 1 1 calc R
N2 N 1.2379(6) 0.2230(4) 0.0795(2) 0.0721(14) Uani 1 1 d .
C16 C 0.9533(7) 0.0274(5) 0.6334(3) 0.0686(15) Uani 1 1 d .
H16 H 1.0325 -0.0260 0.6479 0.082 Uiso 1 1 calc R
C19 C 0.9217(7) 0.1110(5) 0.6767(2) 0.0603(14) Uani 1 1 d .
O3 O 0.6452(5) -0.0841(4) 0.0514(2) 0.0880(13) Uani 1 1 d .
C11 C 0.4988(7) 0.1026(5) 0.3715(2) 0.0635(15) Uani 1 1 d .
O6 O 1.2836(6) 0.3069(4) 0.0562(3) 0.1001(16) Uani 1 1 d .
O4 O 0.7320(7) -0.0149(6) 0.1457(2) 0.135(3) Uani 1 1 d .
C14 C 0.7513(8) 0.0968(6) 0.5461(3) 0.0721(18) Uani 1 1 d .
N5 N 1.0068(8) 0.1171(5) 0.7403(2) 0.0938(18) Uani 1 1 d .
H5A H 0.9852 0.1694 0.7666 0.113 Uiso 1 1 calc R
H5B H 1.0816 0.0687 0.7538 0.113 Uiso 1 1 calc R
C8 C 0.5244(8) 0.0146(5) 0.3312(3) 0.0727(17) Uani 1 1 d .
H8 H 0.6034 -0.0385 0.3465 0.087 Uiso 1 1 calc R
C18 C 0.8010(8) 0.1871(5) 0.6534(3) 0.0701(16) Uani 1 1 d .
H18 H 0.7762 0.2442 0.6813 0.084 Uiso 1 1 calc R
O5 O 1.3263(8) 0.1766(7) 0.1220(3) 0.193(4) Uani 1 1 d .
C15 C 0.8706(8) 0.0219(5) 0.5701(3) 0.0743(17) Uani 1 1 d .
H15 H 0.8963 -0.0350 0.5422 0.089 Uiso 1 1 calc R
C7 C 0.4359(8) 0.0044(5) 0.2696(3) 0.0758(17) Uani 1 1 d .
H7 H 0.4554 -0.0551 0.2427 0.091 Uiso 1 1 calc R
C17 C 0.7163(7) 0.1801(6) 0.5894(3) 0.0777(19) Uani 1 1 d .
H17 H 0.6343 0.2320 0.5750 0.093 Uiso 1 1 calc R
C10 C 0.3821(9) 0.1793(5) 0.3448(3) 0.0821(18) Uani 1 1 d .
H10 H 0.3625 0.2414 0.3694 0.098 Uiso 1 1 calc R
C12 C 0.5759(11) 0.1224(8) 0.4383(3) 0.128(4) Uani 1 1 d D
H12 H 0.5374 0.1883 0.4539 0.153 Uiso 1 1 calc R
C9 C 0.2964(8) 0.1647(6) 0.2834(4) 0.087(2) Uani 1 1 d .
H9 H 0.2176 0.2168 0.2662 0.104 Uiso 1 1 calc R
C13 C 0.6696(10) 0.0831(9) 0.4787(4) 0.138(4) Uani 1 1 d D
H13 H 0.7073 0.0179 0.4618 0.166 Uiso 1 1 calc R

loop_
_atom_site_aniso_label
_atom_site_aniso_U_11
_atom_site_aniso_U_22
_atom_site_aniso_U_33
_atom_site_aniso_U_23
_atom_site_aniso_U_13
_atom_site_aniso_U_12
O7 0.053(2) 0.069(2) 0.054(2) 0.0157(17) -0.0106(16) -0.0094(17)
C3 0.042(2) 0.047(3) 0.047(2) 0.002(2) -0.001(2) -0.007(2)
C6 0.039(2) 0.042(3) 0.048(3) 0.000(2) -0.003(2) 0.003(2)
C5 0.043(3) 0.044(3) 0.048(3) 0.005(2) 0.002(2) -0.005(2)
C4 0.039(2) 0.048(3) 0.051(3) -0.003(2) -0.004(2) 0.001(2)
O2 0.070(3) 0.084(3) 0.056(2) -0.005(2) -0.0154(19) 0.000(2)
N1 0.068(3) 0.055(3) 0.048(2) -0.001(2) 0.002(2) 0.007(2)
C1 0.051(3) 0.046(3) 0.039(2) 0.000(2) 0.000(2) 0.003(2)
C2 0.052(3) 0.043(3) 0.050(3) 0.002(2) 0.007(2) -0.001(2)
N3 0.046(2) 0.083(3) 0.063(3) 0.017(3) -0.005(2) -0.016(2)
O1 0.104(3) 0.082(3) 0.055(2) 0.014(2) 0.009(2) -0.015(3)
N4 0.071(3) 0.092(4) 0.052(3) 0.014(3) -0.018(2) -0.031(3)
N2 0.061(3) 0.090(4) 0.062(3) 0.017(3) -0.008(2) -0.031(3)
C16 0.067(4) 0.070(4) 0.066(3) 0.005(3) -0.002(3) -0.005(3)
C19 0.066(3) 0.074(4) 0.039(3) 0.005(3) 0.000(2) -0.024(3)
O3 0.068(3) 0.086(3) 0.110(3) 0.005(3) 0.010(2) -0.028(2)
C11 0.065(3) 0.075(4) 0.047(3) 0.005(3) -0.004(2) -0.033(3)
O6 0.080(3) 0.076(3) 0.138(4) 0.018(3) -0.014(3) -0.036(3)
O4 0.107(4) 0.224(7) 0.071(3) 0.042(4) -0.005(3) -0.085(4)
C14 0.067(4) 0.099(5) 0.047(3) 0.010(3) -0.005(3) -0.038(4)
N5 0.109(4) 0.112(4) 0.054(3) 0.001(3) -0.020(3) -0.032(4)
C8 0.068(4) 0.065(4) 0.078(4) 0.010(3) -0.018(3) -0.002(3)
C18 0.075(4) 0.068(4) 0.070(4) 0.000(3) 0.019(3) -0.011(3)
O5 0.116(4) 0.297(9) 0.143(5) 0.142(6) -0.082(4) -0.134(5)
C15 0.082(4) 0.085(4) 0.055(3) -0.015(3) 0.003(3) -0.020(4)
C7 0.085(4) 0.068(4) 0.070(4) -0.011(3) -0.009(3) -0.016(3)
C17 0.051(3) 0.086(5) 0.093(5) 0.041(4) -0.001(3) -0.010(3)
C10 0.086(5) 0.076(4) 0.086(4) -0.016(4) 0.016(4) -0.008(4)
C12 0.116(6) 0.197(9) 0.063(4) 0.032(5) -0.018(4) -0.097(7)
C9 0.063(4) 0.088(5) 0.105(5) 0.023(4) -0.010(4) 0.001(4)
C13 0.101(6) 0.221(10) 0.083(5) 0.070(6) -0.034(4) -0.099(6)

loop_
_atom_type_symbol
_atom_type_description
_atom_type_scat_dispersion_real
_atom_type_scat_dispersion_imag
_atom_type_scat_source
C C 0.0033 0.0016 'International Tables Vol C Tables 4.2.6.8 and 6.1.1.4'
H H 0.0000 0.0000 'International Tables Vol C Tables 4.2.6.8 and 6.1.1.4'
N N 0.0061 0.0033 'International Tables Vol C Tables 4.2.6.8 and 6.1.1.4'
O O 0.0106 0.0060 'International Tables Vol C Tables 4.2.6.8 and 6.1.1.4'

loop_
_geom_angle_atom_site_label_1
_geom_angle_atom_site_label_2
_geom_angle_atom_site_label_3
_geom_angle
C2 C3 N2 115.7(4)
C2 C3 C6 124.7(4)
N2 C3 C6 119.5(4)
O7 C6 C3 125.4(4)
O7 C6 C5 123.8(4)
C3 C6 C5 110.7(4)
C4 C5 C6 125.1(4)
C4 C5 N3 116.4(4)
C6 C5 N3 118.5(4)
C5 C4 C1 118.9(4)
C5 C4 H4 120.5
C1 C4 H4 120.5
O2 N1 O1 123.1(4)
O2 N1 C1 118.8(4)
O1 N1 C1 118.0(4)
C2 C1 C4 120.8(4)
C2 C1 N1 119.5(4)
C4 C1 N1 119.7(4)
C3 C2 C1 119.6(4)
C3 C2 H2 120.2
C1 C2 H2 120.2
O4 N3 O3 122.0(5)
O4 N3 C5 120.3(5)
O3 N3 C5 117.7(5)
C9 N4 C7 121.0(5)
C9 N4 H4A 119.5
C7 N4 H4A 119.5
O5 N2 O6 120.7(5)
O5 N2 C3 119.4(5)
O6 N2 C3 119.6(5)
C15 C16 C19 121.3(6)
C15 C16 H16 119.4
C19 C16 H16 119.4
N5 C19 C18 121.6(6)
N5 C19 C16 121.2(6)
C18 C19 C16 117.3(5)
C10 C11 C8 116.3(5)
C10 C11 C12 116.2(7)
C8 C11 C12 127.5(7)
C15 C14 C17 117.0(5)
C15 C14 C13 118.0(8)
C17 C14 C13 125.0(8)
C19 N5 H5A 120.0
C19 N5 H5B 120.0
H5A N5 H5B 120.0
C7 C8 C11 120.8(6)
C7 C8 H8 119.6
C11 C8 H8 119.6
C17 C18 C19 121.0(6)
C17 C18 H18 119.5
C19 C18 H18 119.5
C16 C15 C14 122.3(6)
C16 C15 H15 118.9
C14 C15 H15 118.9
N4 C7 C8 120.3(6)
N4 C7 H7 119.8
C8 C7 H7 119.8
C18 C17 C14 121.1(6)
C18 C17 H17 119.4
C14 C17 H17 119.4
C9 C10 C11 120.5(6)
C9 C10 H10 119.8
C11 C10 H10 119.8
C13 C12 C11 140.1(12)
C13 C12 H12 110.0
C11 C12 H12 110.0
N4 C9 C10 121.0(6)
N4 C9 H9 119.5
C10 C9 H9 119.5
C12 C13 C14 143.3(12)
C12 C13 H13 108.3
C14 C13 H13 108.3

loop_
_geom_bond_atom_site_label_1
_geom_bond_atom_site_label_2
_geom_bond_distance
O7 C6 1.242(5)
C3 C2 1.360(6)
C3 N2 1.448(6)
C3 C6 1.447(6)
C6 C5 1.456(6)
C5 C4 1.358(6)
C5 N3 1.457(6)
C4 C1 1.386(6)
C4 H4 0.9300
O2 N1 1.222(5)
N1 O1 1.233(6)
N1 C1 1.443(6)
C1 C2 1.378(6)
C2 H2 0.9300
N3 O4 1.181(6)
N3 O3 1.235(6)
N4 C9 1.311(8)
N4 C7 1.316(8)
N4 H4A 0.8600
N2 O5 1.184(7)
N2 O6 1.202(6)
C16 C15 1.361(8)
C16 C19 1.384(8)
C16 H16 0.9300
C19 N5 1.374(6)
C19 C18 1.378(8)
C11 C10 1.382(9)
C11 C8 1.376(8)
C11 C12 1.427(8)
C14 C15 1.365(9)
C14 C17 1.389(9)
C14 C13 1.439(9)
N5 H5A 0.8600
N5 H5B 0.8600
C8 C7 1.354(8)
C8 H8 0.9300
C18 C17 1.380(8)
C18 H18 0.9300
C15 H15 0.9300
C7 H7 0.9300
C17 H17 0.9300
C10 C9 1.347(9)
C10 H10 0.9300
C12 C13 1.139(9)
C12 H12 0.9300
C9 H9 0.9300
C13 H13 0.9300

loop_
_geom_torsion_atom_site_label_1
_geom_torsion_atom_site_label_2
_geom_torsion_atom_site_label_3
_geom_torsion_atom_site_label_4
_geom_torsion
C2 C3 C6 O7 177.3(5)
N2 C3 C6 O7 -2.4(7)
C2 C3 C6 C5 -1.4(7)
N2 C3 C6 C5 178.9(4)
O7 C6 C5 C4 -174.6(5)
C3 C6 C5 C4 4.2(7)
O7 C6 C5 N3 4.1(7)
C3 C6 C5 N3 -177.1(4)
C6 C5 C4 C1 -3.6(7)
N3 C5 C4 C1 177.7(4)
C5 C4 C1 C2 -0.2(7)
C5 C4 C1 N1 178.9(4)
O2 N1 C1 C2 178.9(4)
O1 N1 C1 C2 -0.7(7)
O2 N1 C1 C4 -0.2(7)
O1 N1 C1 C4 -179.8(4)
N2 C3 C2 C1 177.9(4)
C6 C3 C2 C1 -1.9(7)
C4 C1 C2 C3 2.8(7)
N1 C1 C2 C3 -176.3(4)
C4 C5 N3 O4 -152.0(6)
C6 C5 N3 O4 29.2(8)
C4 C5 N3 O3 29.1(7)
C6 C5 N3 O3 -149.7(5)
C2 C3 N2 O5 -153.9(7)
C6 C3 N2 O5 25.9(9)
C2 C3 N2 O6 20.7(8)
C6 C3 N2 O6 -159.5(5)
C15 C16 C19 N5 -179.2(5)
C15 C16 C19 C18 1.2(8)
C10 C11 C8 C7 -1.3(9)
C12 C11 C8 C7 177.0(6)
N5 C19 C18 C17 -180.0(5)
C16 C19 C18 C17 -0.3(8)
C19 C16 C15 C14 -0.9(9)
C17 C14 C15 C16 -0.3(9)
C13 C14 C15 C16 -179.3(6)
C9 N4 C7 C8 2.3(9)
C11 C8 C7 N4 -0.7(9)
C19 C18 C17 C14 -0.8(9)
C15 C14 C17 C18 1.1(8)
C13 C14 C17 C18 -180.0(5)
C8 C11 C10 C9 1.9(9)
C12 C11 C10 C9 -176.6(6)
C10 C11 C12 C13 177.6(10)
C8 C11 C12 C13 -0.7(14)
C7 N4 C9 C10 -1.7(10)
C11 C10 C9 N4 -0.5(10)
C11 C12 C13 C14 -179.2(7)
C15 C14 C13 C12 -175.5(10)
C17 C14 C13 C12 5.5(15)
